data_7116025
loop_
_publ_author_name
'Andreas K. Kostopoulos'
'Athanassios D. Katsenis'
'Jamie M. Frost'
'Vadim G. Kessler'
'Euan K. Brechin'
'Giannis S. Papaefstathiou'

_publ_section_title
;
 Circular serendipity: in situ ligand transformation for the self-assembly
 of an hexadecametallic [CuII16] wheel
;
_journal_name_full Chem.Commun.
_journal_page_first 15002
_journal_paper_doi 10.1039/C4cc07582J
_journal_volume 50
_journal_year 2014
_chemical_formula_sum 'C10 H20 Cl4 Cu2 N4 O4'
_chemical_formula_weight 529.18
_chemical_name_systematic
; 
 ? 
;
_space_group_IT_number 15
_symmetry_cell_setting monoclinic
_symmetry_space_group_name_Hall '-C 2yc'
_symmetry_space_group_name_H-M 'C 1 2/c 1'
_atom_sites_solution_hydrogens geom
_atom_sites_solution_primary direct
_atom_sites_solution_secondary difmap
_audit_creation_method SHELXL-97
_cell_angle_alpha 90.00
_cell_angle_beta 103.716(3)
_cell_angle_gamma 90.00
_cell_formula_units_Z 4
_cell_length_a 13.184(3)
_cell_length_b 12.091(3)
_cell_length_c 11.922(3)
_cell_measurement_reflns_used 8808
_cell_measurement_temperature 296(2)
_cell_measurement_theta_max 29.27
_cell_measurement_theta_min 2.67
_cell_volume 1846.3(8)
_computing_cell_refinement 'Bruker SAINTPLUS'
_computing_data_collection 'Bruker APEX2'
_computing_data_reduction 'Bruker SAINTPLUS'
_computing_molecular_graphics 'Bruker SHELXTL'
_computing_publication_material 'Bruker SHELXTL'
_computing_structure_refinement 'SHELXL-97 (Sheldrick, 1997)'
_computing_structure_solution 'SHELXS-97 (Sheldrick, 1990)'
_diffrn_ambient_temperature 296(2)
_diffrn_measured_fraction_theta_full 0.992
_diffrn_measured_fraction_theta_max 0.992
_diffrn_measurement_device_type 'Bruker SMART Apex-II CCD'
_diffrn_measurement_method 'Omega scan'
_diffrn_radiation_monochromator graphite
_diffrn_radiation_source 'fine-focus sealed tube'
_diffrn_radiation_type MoK\a
_diffrn_radiation_wavelength 0.71073
_diffrn_reflns_av_R_equivalents 0.0201
_diffrn_reflns_av_sigmaI/netI 0.0196
_diffrn_reflns_limit_h_max 15
_diffrn_reflns_limit_h_min -15
_diffrn_reflns_limit_k_max 14
_diffrn_reflns_limit_k_min -13
_diffrn_reflns_limit_l_max 14
_diffrn_reflns_limit_l_min -14
_diffrn_reflns_number 6713
_diffrn_reflns_theta_full 25.24
_diffrn_reflns_theta_max 25.24
_diffrn_reflns_theta_min 2.67
_exptl_absorpt_coefficient_mu 2.905
_exptl_absorpt_correction_T_max 0.4968
_exptl_absorpt_correction_T_min 0.3750
_exptl_absorpt_correction_type multi-scan
_exptl_absorpt_process_details 'Bruker SADABS'
_exptl_crystal_colour green
_exptl_crystal_density_diffrn 1.904
_exptl_crystal_density_meas ?
_exptl_crystal_density_method 'not measured'
_exptl_crystal_description block
_exptl_crystal_F_000 1064
_exptl_crystal_size_max 0.42
_exptl_crystal_size_mid 0.36
_exptl_crystal_size_min 0.28
_refine_diff_density_max 0.433
_refine_diff_density_min -0.303
_refine_diff_density_rms 0.068
_refine_ls_extinction_method none
_refine_ls_goodness_of_fit_ref 1.099
_refine_ls_hydrogen_treatment constr
_refine_ls_matrix_type full
_refine_ls_number_parameters 111
_refine_ls_number_reflns 1670
_refine_ls_number_restraints 0
_refine_ls_restrained_S_all 1.099
_refine_ls_R_factor_all 0.0316
_refine_ls_R_factor_gt 0.0261
_refine_ls_shift/su_max 0.001
_refine_ls_shift/su_mean 0.000
_refine_ls_structure_factor_coef Fsqd
_refine_ls_weighting_details 'calc w=1/[\s^2^(Fo^2^)+(0.0304P)^2^+3.6596P] where P=(Fo^2^+2Fc^2^)/3'
_refine_ls_weighting_scheme calc
_refine_ls_wR_factor_gt 0.0689
_refine_ls_wR_factor_ref 0.0709
_reflns_number_gt 1465
_reflns_number_total 1670
_reflns_threshold_expression >2sigma(I)
_cod_data_source_file c4cc07582j2.cif
_cod_data_source_block akb33_0m1
_cod_depositor_comments
;
The following automatic conversions were performed:

'_exptl_crystal_density_meas' value 'not measured' was changed to '?'
- the value is perceived as not measured.

Automatic conversion script
Id: cif_fix_values 3008 2015-01-20 13:52:24Z robertas 
;
_cod_original_cell_volume 1846.2(8)
_cod_original_sg_symbol_H-M C2/c
_cod_database_code 7116025

loop_
_symmetry_equiv_pos_as_xyz
'x, y, z'
'-x, y, -z+1/2'
'x+1/2, y+1/2, z'
'-x+1/2, y+1/2, -z+1/2'
'-x, -y, -z'
'x, -y, z-1/2'
'-x+1/2, -y+1/2, -z'
'x+1/2, -y+1/2, z-1/2'

loop_
_atom_site_label
_atom_site_type_symbol
_atom_site_fract_x
_atom_site_fract_y
_atom_site_fract_z
_atom_site_U_iso_or_equiv
_atom_site_adp_type
_atom_site_occupancy
_atom_site_symmetry_multiplicity
_atom_site_calc_flag
_atom_site_refinement_flags
C1 C 0.3550(3) -0.3492(3) 0.6717(3) 0.0526(9) Uani 1 1 d .
H1A H 0.3021 -0.3806 0.7053 0.079 Uiso 1 1 calc R
H1B H 0.4227 -0.3665 0.7192 0.079 Uiso 1 1 calc R
H1C H 0.3487 -0.3794 0.5959 0.079 Uiso 1 1 calc R
C2 C 0.3418(2) -0.2277(2) 0.6637(2) 0.0334(6) Uani 1 1 d .
C3 C 0.2548(2) -0.1802(3) 0.7097(3) 0.0450(8) Uani 1 1 d .
H3A H 0.2068 -0.2397 0.7147 0.054 Uiso 1 1 calc R
H3B H 0.2844 -0.1550 0.7879 0.054 Uiso 1 1 calc R
C4 C 0.1933(2) -0.0879(2) 0.6455(3) 0.0374(7) Uani 1 1 d .
C5 C 0.0782(2) -0.0891(3) 0.6365(4) 0.0569(10) Uani 1 1 d .
H5A H 0.0604 -0.1531 0.6755 0.085 Uiso 1 1 calc R
H5B H 0.0416 -0.0915 0.5566 0.085 Uiso 1 1 calc R
H5C H 0.0586 -0.0235 0.6716 0.085 Uiso 1 1 calc R
N1 N 0.40022(18) -0.1619(2) 0.6229(2) 0.0328(5) Uani 1 1 d .
N2 N 0.23994(19) -0.01252(19) 0.6018(2) 0.0365(6) Uani 1 1 d .
O1 O 0.47754(18) -0.21785(17) 0.5840(2) 0.0469(6) Uani 1 1 d .
H1 H 0.5116 -0.1735 0.5560 0.070 Uiso 1 1 calc R
O2 O 0.17256(16) 0.06662(19) 0.5407(2) 0.0542(6) Uani 1 1 d .
H2 H 0.2066 0.1176 0.5228 0.081 Uiso 1 1 calc R
Cu1 Cu 0.39564(2) 0.00462(3) 0.62101(3) 0.03079(13) Uani 1 1 d .
Cl1 Cl 0.37299(6) 0.18598(6) 0.58049(7) 0.0407(2) Uani 1 1 d .
Cl2 Cl 0.42715(5) 0.01829(6) 0.85777(6) 0.03531(18) Uani 1 1 d .

loop_
_atom_site_aniso_label
_atom_site_aniso_U_11
_atom_site_aniso_U_22
_atom_site_aniso_U_33
_atom_site_aniso_U_23
_atom_site_aniso_U_13
_atom_site_aniso_U_12
C1 0.064(2) 0.0292(16) 0.069(2) 0.0081(15) 0.0256(19) -0.0016(15)
C2 0.0366(15) 0.0306(14) 0.0327(15) 0.0037(12) 0.0075(12) -0.0042(12)
C3 0.0441(18) 0.0439(18) 0.0538(19) 0.0068(15) 0.0249(16) -0.0074(14)
C4 0.0316(15) 0.0358(17) 0.0473(17) -0.0097(13) 0.0141(13) -0.0041(12)
C5 0.0318(16) 0.058(2) 0.086(3) -0.0146(19) 0.0223(17) -0.0090(15)
N1 0.0326(12) 0.0304(13) 0.0372(13) 0.0011(10) 0.0120(10) 0.0010(10)
N2 0.0277(12) 0.0323(13) 0.0468(15) 0.0002(11) 0.0030(11) -0.0009(10)
O1 0.0520(13) 0.0330(11) 0.0664(15) 0.0004(10) 0.0354(12) 0.0022(10)
O2 0.0324(11) 0.0410(13) 0.0819(18) 0.0130(12) -0.0012(11) 0.0061(10)
Cu1 0.0262(2) 0.0254(2) 0.0400(2) 0.00323(13) 0.00630(15) -0.00205(13)
Cl1 0.0400(4) 0.0278(4) 0.0580(5) 0.0061(3) 0.0191(3) 0.0023(3)
Cl2 0.0287(3) 0.0417(4) 0.0346(4) -0.0019(3) 0.0055(3) 0.0021(3)

loop_
_atom_type_symbol
_atom_type_description
_atom_type_scat_dispersion_real
_atom_type_scat_dispersion_imag
_atom_type_scat_source
C C 0.0033 0.0016 'International Tables Vol C Tables 4.2.6.8 and 6.1.1.4'
H H 0.0000 0.0000 'International Tables Vol C Tables 4.2.6.8 and 6.1.1.4'
N N 0.0061 0.0033 'International Tables Vol C Tables 4.2.6.8 and 6.1.1.4'
O O 0.0106 0.0060 'International Tables Vol C Tables 4.2.6.8 and 6.1.1.4'
Cu Cu 0.3201 1.2651 'International Tables Vol C Tables 4.2.6.8 and 6.1.1.4'
Cl Cl 0.1484 0.1585 'International Tables Vol C Tables 4.2.6.8 and 6.1.1.4'

loop_
_geom_angle_atom_site_label_1
_geom_angle_atom_site_label_2
_geom_angle_atom_site_label_3
_geom_angle
_geom_angle_site_symmetry_1
_geom_angle_site_symmetry_3
N1 C2 C1 124.7(3) . .
N1 C2 C3 118.9(3) . .
C1 C2 C3 116.5(3) . .
C4 C3 C2 118.2(3) . .
N2 C4 C3 119.4(3) . .
N2 C4 C5 123.8(3) . .
C3 C4 C5 116.8(3) . .
C2 N1 O1 112.3(2) . .
C2 N1 Cu1 127.3(2) . .
O1 N1 Cu1 120.28(16) . .
C4 N2 O2 113.3(2) . .
C4 N2 Cu1 126.9(2) . .
O2 N2 Cu1 119.66(17) . .
N1 Cu1 N2 85.74(9) . .
N1 Cu1 Cl1 168.15(7) . .
N2 Cu1 Cl1 89.78(7) . .
N1 Cu1 Cl2 92.51(7) . 2_656
N2 Cu1 Cl2 178.24(7) . 2_656
Cl1 Cu1 Cl2 91.90(3) . 2_656
N1 Cu1 Cl2 92.96(7) . .
N2 Cu1 Cl2 91.41(8) . .
Cl1 Cu1 Cl2 98.13(3) . .
Cl2 Cu1 Cl2 88.88(3) 2_656 .
Cu1 Cl2 Cu1 90.62(3) 2_656 .

loop_
_geom_bond_atom_site_label_1
_geom_bond_atom_site_label_2
_geom_bond_distance
_geom_bond_site_symmetry_2
C1 C2 1.480(4) .
C2 N1 1.281(4) .
C2 C3 1.498(4) .
C3 C4 1.482(4) .
C4 N2 1.277(4) .
C4 C5 1.497(4) .
N1 O1 1.391(3) .
N1 Cu1 2.015(2) .
N2 O2 1.389(3) .
N2 Cu1 2.021(2) .
Cu1 Cl1 2.2502(9) .
Cu1 Cl2 2.2955(9) 2_656
Cu1 Cl2 2.7587(11) .
Cl2 Cu1 2.2955(9) 2_656
